data_2210815
loop_
_publ_author_name
'Chen, Xin'
'Yu, Ming'

_publ_section_title (<i>E</i>)-1-(2,4-Dinitrophenyl)-2-[3-methoxy-4-(<i>p</i>-tolylsulfonyloxy)benzylidene]hydrazine
_journal_coeditor_code WN2069
_journal_issue 10
_journal_name_full 'Acta Crystallographica Section E'
_journal_page_first o4466
_journal_page_last o4467
_journal_paper_doi 10.1107/S1600536806036804
_journal_volume 62
_journal_year 2006
_chemical_formula_iupac 'C21 H18 N4 O8 S'
_chemical_formula_moiety 'C21 H18 N4 O8 S'
_chemical_formula_sum 'C21 H18 N4 O8 S'
_chemical_formula_weight 486.45
_chemical_name_systematic
;
(E)-1-(2,4-Dinitrophenyl)-2-[3-methoxy-4-(p-
tolylsulfonyloxy)benzylidene]hydrazine
;
_space_group_IT_number 2
_symmetry_cell_setting triclinic
_symmetry_space_group_name_Hall '-P 1'
_symmetry_space_group_name_H-M 'P -1'
_atom_sites_solution_hydrogens geom
_atom_sites_solution_primary direct
_atom_sites_solution_secondary difmap
_audit_creation_method SHELXL-97
_cell_angle_alpha 105.317(4)
_cell_angle_beta 96.560(4)
_cell_angle_gamma 95.347(4)
_cell_formula_units_Z 2
_cell_length_a 7.6419(19)
_cell_length_b 9.533(2)
_cell_length_c 15.727(4)
_cell_measurement_reflns_used 1603
_cell_measurement_temperature 294(2)
_cell_measurement_theta_max 23.92
_cell_measurement_theta_min 2.71
_cell_volume 1088.6(5)
_computing_cell_refinement 'SAINT (Bruker, 1999)'
_computing_data_collection 'SMART (Bruker, 1999)'
_computing_data_reduction SAINT
_computing_molecular_graphics 'SHELXTL (Sheldrick, 1997b)'
_computing_publication_material SHELXTL
_computing_structure_refinement 'SHELXL97 (Sheldrick, 1997a)'
_computing_structure_solution 'SHELXS97 (Sheldrick, 1997a)'
_diffrn_ambient_temperature 294(2)
_diffrn_measured_fraction_theta_full 0.993
_diffrn_measured_fraction_theta_max 0.993
_diffrn_measurement_device_type 'Bruker SMART APEX CCD area-detector'
_diffrn_measurement_method '\f and \w'
_diffrn_radiation_monochromator graphite
_diffrn_radiation_source 'fine-focus sealed tube'
_diffrn_radiation_type MoK\a
_diffrn_radiation_wavelength 0.71073
_diffrn_reflns_av_R_equivalents 0.0268
_diffrn_reflns_av_sigmaI/netI 0.0546
_diffrn_reflns_limit_h_max 8
_diffrn_reflns_limit_h_min -9
_diffrn_reflns_limit_k_max 6
_diffrn_reflns_limit_k_min -11
_diffrn_reflns_limit_l_max 18
_diffrn_reflns_limit_l_min -18
_diffrn_reflns_number 5565
_diffrn_reflns_theta_full 25.01
_diffrn_reflns_theta_max 25.01
_diffrn_reflns_theta_min 2.27
_diffrn_standards_number 0
_exptl_absorpt_coefficient_mu 0.206
_exptl_absorpt_correction_T_max 0.960
_exptl_absorpt_correction_T_min 0.926
_exptl_absorpt_correction_type multi-scan
_exptl_absorpt_process_details '(SADABS; Sheldrick, 1996)'
_exptl_crystal_colour orange
_exptl_crystal_density_diffrn 1.484
_exptl_crystal_density_method 'not measured'
_exptl_crystal_description block
_exptl_crystal_F_000 504
_exptl_crystal_size_max 0.30
_exptl_crystal_size_mid 0.26
_exptl_crystal_size_min 0.20
_refine_diff_density_max 0.194
_refine_diff_density_min -0.382
_refine_ls_goodness_of_fit_ref 1.039
_refine_ls_hydrogen_treatment constr
_refine_ls_matrix_type full
_refine_ls_number_parameters 309
_refine_ls_number_reflns 3816
_refine_ls_number_restraints 0
_refine_ls_restrained_S_all 1.039
_refine_ls_R_factor_all 0.0930
_refine_ls_R_factor_gt 0.0481
_refine_ls_shift/su_max 0.001
_refine_ls_shift/su_mean 0.000
_refine_ls_structure_factor_coef Fsqd
_refine_ls_weighting_details 'calc w=1/[\s^2^(Fo^2^)+(0.0643P)^2^+0.0431P] where P=(Fo^2^+2Fc^2^)/3'
_refine_ls_weighting_scheme calc
_refine_ls_wR_factor_gt 0.1096
_refine_ls_wR_factor_ref 0.1343
_reflns_number_gt 2310
_reflns_number_total 3816
_reflns_threshold_expression I>2\s(I)
_cod_data_source_file wn2069.cif
_cod_data_source_block I
_cod_depositor_comments
;
The following automatic conversions were performed:
'_symmetry_cell_setting' value 'Triclinic' changed to 'triclinic'
according to '/home/saulius/struct/CIF-dictionaries/cif_core.dic'
dictionary named 'cif_core.dic' version 2.4.1 from 2010-06-29.

Automatic conversion script
Id: cif_fix_enum 1527 2010-12-29 10:47:43Z saulius 

The following automatic conversions were performed:

'_symmetry_cell_setting' value 'Triclinic' changed to 'triclinic'
according to /home/saulius/struct/CIF-dictionaries/cif_core.dic
dictionary named 'cif_core.dic' version 2.4.1 from 2010-06-29.

Automatic conversion script
Id: cif_fix_values 1715 2011-07-08 13:25:40Z adriana 
;
_cod_original_cell_volume 1088.7(5)
_cod_database_code 2210815
_cod_database_fobs_code 2210815

loop_
_symmetry_equiv_pos_as_xyz
'x, y, z'
'-x, -y, -z'

loop_
_atom_site_type_symbol
_atom_site_label
_atom_site_fract_x
_atom_site_fract_y
_atom_site_fract_z
_atom_site_U_iso_or_equiv
_atom_site_adp_type
_atom_site_calc_flag
_atom_site_refinement_flags
_atom_site_occupancy
S S1 0.46717(11) 1.08057(8) 0.24751(5) 0.0562(3) Uani d . 1
O O1 0.3463(3) 1.1424(2) 0.19738(14) 0.0736(7) Uani d . 1
O O2 0.5591(3) 1.1684(2) 0.33129(13) 0.0786(7) Uani d . 1
O O3 0.3459(2) 0.94787(19) 0.26399(12) 0.0510(5) Uani d . 1
O O4 0.3178(3) 0.6760(2) 0.16372(12) 0.0622(6) Uani d . 1
O O5 0.8301(3) 0.1592(2) 0.48901(15) 0.0721(7) Uani d . 1
O O6 0.9339(3) 0.0911(2) 0.60176(14) 0.0745(7) Uani d . 1
O O7 1.2093(4) 0.4337(3) 0.87140(16) 0.1019(9) Uani d . 1
O O8 1.2520(4) 0.6612(3) 0.87838(16) 0.0986(9) Uani d . 1
N N1 0.7212(3) 0.5500(2) 0.48165(14) 0.0448(6) Uani d . 1
N N2 0.7773(3) 0.4321(2) 0.50664(14) 0.0466(6) Uani d . 1
H H2 0.7517 0.3451 0.4709 0.056 Uiso calc R 1
N N3 0.8975(3) 0.1868(3) 0.56690(17) 0.0526(6) Uani d . 1
N N4 1.1846(4) 0.5359(4) 0.84138(17) 0.0669(8) Uani d . 1
C C1 0.6203(4) 0.9969(3) 0.18351(19) 0.0476(7) Uani d . 1
C C2 0.7899(4) 0.9955(3) 0.2229(2) 0.0620(9) Uani d . 1
H H2A 0.8223 1.0352 0.2840 0.074 Uiso calc R 1
C C3 0.9110(5) 0.9348(4) 0.1707(3) 0.0725(10) Uani d . 1
H H3 1.0263 0.9349 0.1971 0.087 Uiso calc R 1
C C4 0.8654(4) 0.8737(3) 0.0801(3) 0.0648(9) Uani d . 1
C C5 0.6923(5) 0.8719(3) 0.0424(2) 0.0634(9) Uani d . 1
H H5 0.6587 0.8292 -0.0184 0.076 Uiso calc R 1
C C6 0.5689(4) 0.9321(3) 0.0933(2) 0.0566(8) Uani d . 1
H H6 0.4525 0.9294 0.0675 0.068 Uiso calc R 1
C C7 1.0006(5) 0.8100(4) 0.0235(3) 0.0963(13) Uani d . 1
H H7A 1.1166 0.8609 0.0496 0.144 Uiso calc R 1
H H7B 0.9725 0.8206 -0.0353 0.144 Uiso calc R 1
H H7C 0.9987 0.7079 0.0203 0.144 Uiso calc R 1
C C8 0.4276(3) 0.8455(3) 0.30045(16) 0.0402(6) Uani d . 1
C C9 0.4079(4) 0.7020(3) 0.24687(17) 0.0436(7) Uani d . 1
C C10 0.4751(3) 0.5976(3) 0.28356(17) 0.0449(7) Uani d . 1
H H10 0.4602 0.5001 0.2497 0.054 Uiso calc R 1
C C11 0.5643(3) 0.6360(3) 0.36994(16) 0.0393(6) Uani d . 1
C C12 0.5853(4) 0.7807(3) 0.42090(17) 0.0475(7) Uani d . 1
H H12 0.6459 0.8073 0.4787 0.057 Uiso calc R 1
C C13 0.5159(4) 0.8856(3) 0.38574(17) 0.0474(7) Uani d . 1
H H13 0.5292 0.9828 0.4198 0.057 Uiso calc R 1
C C14 0.3144(5) 0.5349(4) 0.1035(2) 0.0910(13) Uani d . 1
H H14A 0.4338 0.5151 0.0970 0.137 Uiso calc R 1
H H14B 0.2512 0.5321 0.0466 0.137 Uiso calc R 1
H H14C 0.2558 0.4620 0.1263 0.137 Uiso calc R 1
C C15 0.6317(4) 0.5208(3) 0.40464(18) 0.0451(7) Uani d . 1
H H15 0.6086 0.4240 0.3696 0.054 Uiso calc R 1
C C16 0.8731(4) 0.4540(3) 0.58792(17) 0.0421(7) Uani d . 1
C C17 0.9345(3) 0.3384(3) 0.61983(17) 0.0411(6) Uani d . 1
C C18 1.0306(4) 0.3657(3) 0.70345(18) 0.0483(7) Uani d . 1
H H18 1.0654 0.2885 0.7243 0.058 Uiso calc R 1
C C19 1.0740(4) 0.5064(3) 0.75530(18) 0.0501(7) Uani d . 1
C C20 1.0154(4) 0.6224(3) 0.72702(19) 0.0591(8) Uani d . 1
H H20 1.0439 0.7179 0.7637 0.071 Uiso calc R 1
C C21 0.9160(4) 0.5963(3) 0.64553(19) 0.0550(8) Uani d . 1
H H21 0.8758 0.6746 0.6276 0.066 Uiso calc R 1

loop_
_atom_site_aniso_label
_atom_site_aniso_U_11
_atom_site_aniso_U_22
_atom_site_aniso_U_33
_atom_site_aniso_U_12
_atom_site_aniso_U_13
_atom_site_aniso_U_23
S1 0.0727(6) 0.0413(4) 0.0581(5) 0.0130(4) 0.0007(4) 0.0218(4)
O1 0.0907(17) 0.0692(15) 0.0796(15) 0.0384(13) 0.0113(13) 0.0435(12)
O2 0.117(2) 0.0438(12) 0.0629(14) 0.0016(12) -0.0094(13) 0.0067(10)
O3 0.0528(12) 0.0495(12) 0.0567(12) 0.0146(9) 0.0028(9) 0.0247(9)
O4 0.0761(15) 0.0593(13) 0.0436(11) 0.0096(11) -0.0146(10) 0.0107(10)
O5 0.0907(18) 0.0517(13) 0.0662(14) 0.0152(12) -0.0155(13) 0.0125(11)
O6 0.0995(19) 0.0531(14) 0.0797(15) 0.0222(12) 0.0047(13) 0.0328(12)
O7 0.136(3) 0.099(2) 0.0711(16) 0.0029(17) -0.0245(16) 0.0453(15)
O8 0.120(2) 0.0829(19) 0.0735(17) 0.0041(17) -0.0211(15) 0.0062(14)
N1 0.0508(14) 0.0443(13) 0.0473(14) 0.0104(11) 0.0097(11) 0.0242(11)
N2 0.0555(15) 0.0393(13) 0.0482(14) 0.0078(11) 0.0048(11) 0.0183(10)
N3 0.0521(16) 0.0502(16) 0.0618(16) 0.0135(12) 0.0054(13) 0.0251(13)
N4 0.073(2) 0.079(2) 0.0507(16) 0.0112(17) 0.0056(14) 0.0220(16)
C1 0.0491(18) 0.0422(16) 0.0566(17) 0.0022(13) -0.0036(14) 0.0287(13)
C2 0.063(2) 0.054(2) 0.069(2) -0.0001(17) -0.0125(18) 0.0279(16)
C3 0.047(2) 0.070(2) 0.105(3) 0.0023(18) -0.005(2) 0.041(2)
C4 0.058(2) 0.057(2) 0.095(3) 0.0102(16) 0.018(2) 0.0416(19)
C5 0.069(2) 0.067(2) 0.062(2) 0.0161(18) 0.0101(18) 0.0281(16)
C6 0.0480(19) 0.067(2) 0.0595(19) 0.0108(15) -0.0015(16) 0.0295(16)
C7 0.074(3) 0.095(3) 0.143(4) 0.026(2) 0.038(3) 0.057(3)
C8 0.0412(16) 0.0389(15) 0.0436(15) 0.0085(12) 0.0053(13) 0.0165(12)
C9 0.0426(16) 0.0502(17) 0.0379(15) 0.0012(13) 0.0001(12) 0.0162(13)
C10 0.0505(18) 0.0373(15) 0.0446(16) 0.0022(13) 0.0059(14) 0.0088(12)
C11 0.0411(16) 0.0397(15) 0.0404(14) 0.0065(12) 0.0085(12) 0.0154(12)
C12 0.0596(19) 0.0475(17) 0.0366(15) 0.0085(14) 0.0041(13) 0.0145(13)
C13 0.063(2) 0.0376(15) 0.0420(16) 0.0125(14) 0.0042(14) 0.0111(12)
C14 0.120(3) 0.084(3) 0.0469(19) 0.020(2) -0.025(2) -0.0079(18)
C15 0.0526(18) 0.0399(16) 0.0465(16) 0.0081(13) 0.0105(14) 0.0166(12)
C16 0.0426(16) 0.0462(17) 0.0441(16) 0.0064(13) 0.0131(13) 0.0210(13)
C17 0.0407(16) 0.0417(16) 0.0464(16) 0.0090(12) 0.0131(13) 0.0177(13)
C18 0.0472(18) 0.0577(19) 0.0516(17) 0.0123(14) 0.0139(14) 0.0304(15)
C19 0.0532(19) 0.058(2) 0.0428(16) 0.0069(15) 0.0101(14) 0.0199(14)
C20 0.074(2) 0.0505(19) 0.0523(18) 0.0056(16) 0.0119(16) 0.0138(14)
C21 0.070(2) 0.0453(18) 0.0559(18) 0.0128(15) 0.0107(16) 0.0221(14)

loop_
_atom_type_symbol
_atom_type_description
_atom_type_scat_dispersion_real
_atom_type_scat_dispersion_imag
_atom_type_scat_source
C C 0.0033 0.0016 'International Tables Vol C Tables 4.2.6.8 and 6.1.1.4'
H H 0.0000 0.0000 'International Tables Vol C Tables 4.2.6.8 and 6.1.1.4'
N N 0.0061 0.0033 'International Tables Vol C Tables 4.2.6.8 and 6.1.1.4'
O O 0.0106 0.0060 'International Tables Vol C Tables 4.2.6.8 and 6.1.1.4'
S S 0.1246 0.1234 'International Tables Vol C Tables 4.2.6.8 and 6.1.1.4'

loop_
_geom_angle_atom_site_label_1
_geom_angle_atom_site_label_2
_geom_angle_atom_site_label_3
_geom_angle
O1 S1 O2 119.40(14)
O1 S1 O3 103.14(13)
O2 S1 O3 108.30(12)
O1 S1 C1 111.41(13)
O2 S1 C1 108.97(15)
O3 S1 C1 104.39(11)
C8 O3 S1 119.10(16)
C9 O4 C14 117.8(2)
C15 N1 N2 115.7(2)
C16 N2 N1 119.4(2)
C16 N2 H2 120.3
N1 N2 H2 120.3
O6 N3 O5 122.3(2)
O6 N3 C17 118.8(2)
O5 N3 C17 118.9(2)
O7 N4 O8 123.2(3)
O7 N4 C19 118.3(3)
O8 N4 C19 118.5(3)
C2 C1 C6 120.7(3)
C2 C1 S1 119.9(2)
C6 C1 S1 119.3(2)
C3 C2 C1 119.1(3)
C3 C2 H2A 120.5
C1 C2 H2A 120.5
C2 C3 C4 121.5(3)
C2 C3 H3 119.3
C4 C3 H3 119.3
C3 C4 C5 118.4(3)
C3 C4 C7 120.8(3)
C5 C4 C7 120.8(4)
C6 C5 C4 121.1(3)
C6 C5 H5 119.4
C4 C5 H5 119.4
C5 C6 C1 119.1(3)
C5 C6 H6 120.4
C1 C6 H6 120.4
C4 C7 H7A 109.5
C4 C7 H7B 109.5
H7A C7 H7B 109.5
C4 C7 H7C 109.5
H7A C7 H7C 109.5
H7B C7 H7C 109.5
C13 C8 C9 121.9(2)
C13 C8 O3 121.3(2)
C9 C8 O3 116.8(2)
O4 C9 C10 125.8(2)
O4 C9 C8 116.4(2)
C10 C9 C8 117.8(2)
C9 C10 C11 121.1(2)
C9 C10 H10 119.4
C11 C10 H10 119.4
C12 C11 C10 119.6(2)
C12 C11 C15 122.0(2)
C10 C11 C15 118.4(2)
C13 C12 C11 119.9(2)
C13 C12 H12 120.1
C11 C12 H12 120.1
C8 C13 C12 119.6(2)
C8 C13 H13 120.2
C12 C13 H13 120.2
O4 C14 H14A 109.5
O4 C14 H14B 109.5
H14A C14 H14B 109.5
O4 C14 H14C 109.5
H14A C14 H14C 109.5
H14B C14 H14C 109.5
N1 C15 C11 121.3(2)
N1 C15 H15 119.3
C11 C15 H15 119.3
N2 C16 C21 120.0(2)
N2 C16 C17 123.3(2)
C21 C16 C17 116.7(2)
C18 C17 C16 121.3(2)
C18 C17 N3 116.9(2)
C16 C17 N3 121.9(2)
C19 C18 C17 119.6(2)
C19 C18 H18 120.2
C17 C18 H18 120.2
C18 C19 C20 121.0(3)
C18 C19 N4 119.5(3)
C20 C19 N4 119.5(3)
C21 C20 C19 119.9(3)
C21 C20 H20 120.0
C19 C20 H20 120.0
C20 C21 C16 121.5(3)
C20 C21 H21 119.2
C16 C21 H21 119.2

loop_
_geom_bond_atom_site_label_1
_geom_bond_atom_site_label_2
_geom_bond_distance
S1 O1 1.415(2)
S1 O2 1.424(2)
S1 O3 1.592(2)
S1 C1 1.743(3)
O3 C8 1.414(3)
O4 C9 1.355(3)
O4 C14 1.422(3)
O5 N3 1.223(3)
O6 N3 1.220(3)
O7 N4 1.210(3)
O8 N4 1.217(3)
N1 C15 1.269(3)
N1 N2 1.374(3)
N2 C16 1.353(3)
N2 H2 0.8600
N3 C17 1.448(3)
N4 C19 1.456(4)
C1 C2 1.375(4)
C1 C6 1.382(4)
C2 C3 1.373(5)
C2 H2A 0.9300
C3 C4 1.379(4)
C3 H3 0.9300
C4 C5 1.383(4)
C4 C7 1.506(5)
C5 C6 1.375(4)
C5 H5 0.9300
C6 H6 0.9300
C7 H7A 0.9600
C7 H7B 0.9600
C7 H7C 0.9600
C8 C13 1.369(3)
C8 C9 1.388(3)
C9 C10 1.385(3)
C10 C11 1.387(3)
C10 H10 0.9300
C11 C12 1.385(3)
C11 C15 1.458(3)
C12 C13 1.382(3)
C12 H12 0.9300
C13 H13 0.9300
C14 H14A 0.9600
C14 H14B 0.9600
C14 H14C 0.9600
C15 H15 0.9300
C16 C21 1.403(4)
C16 C17 1.422(3)
C17 C18 1.378(3)
C18 C19 1.361(4)
C18 H18 0.9300
C19 C20 1.389(4)
C20 C21 1.362(4)
C20 H20 0.9300
C21 H21 0.9300

loop_
_geom_hbond_atom_site_label_D
_geom_hbond_atom_site_label_H
_geom_hbond_atom_site_label_A
_geom_hbond_site_symmetry_A
_geom_hbond_distance_DH
_geom_hbond_distance_HA
_geom_hbond_distance_DA
_geom_hbond_angle_DHA
_geom_hbond_publ_flag
N2 H2 O5 . 0.86 2.00 2.617(3) 128 yes
N2 H2 O2 1_545 0.86 2.58 3.348(3) 149 yes
C15 H15 O2 1_545 0.93 2.33 3.222(3) 160 yes
C13 H13 O5 1_565 0.93 2.65 3.303(4) 128 yes

loop_
_geom_torsion_atom_site_label_1
_geom_torsion_atom_site_label_2
_geom_torsion_atom_site_label_3
_geom_torsion_atom_site_label_4
_geom_torsion
O1 S1 O3 C8 170.10(18)
O2 S1 O3 C8 -62.4(2)
C1 S1 O3 C8 53.6(2)
C15 N1 N2 C16 -179.8(2)
O1 S1 C1 C2 147.8(2)
O2 S1 C1 C2 14.0(3)
O3 S1 C1 C2 -101.5(2)
O1 S1 C1 C6 -32.3(3)
O2 S1 C1 C6 -166.1(2)
O3 S1 C1 C6 78.3(2)
C6 C1 C2 C3 3.0(4)
S1 C1 C2 C3 -177.1(2)
C1 C2 C3 C4 -0.9(5)
C2 C3 C4 C5 -1.3(5)
C2 C3 C4 C7 178.9(3)
C3 C4 C5 C6 1.3(5)
C7 C4 C5 C6 -178.8(3)
C4 C5 C6 C1 0.7(5)
C2 C1 C6 C5 -2.9(4)
S1 C1 C6 C5 177.2(2)
S1 O3 C8 C13 66.3(3)
S1 O3 C8 C9 -116.1(2)
C14 O4 C9 C10 -10.3(4)
C14 O4 C9 C8 172.3(3)
C13 C8 C9 O4 -180.0(2)
O3 C8 C9 O4 2.4(3)
C13 C8 C9 C10 2.5(4)
O3 C8 C9 C10 -175.2(2)
O4 C9 C10 C11 -179.4(2)
C8 C9 C10 C11 -2.1(4)
C9 C10 C11 C12 0.7(4)
C9 C10 C11 C15 180.0(3)
C10 C11 C12 C13 0.6(4)
C15 C11 C12 C13 -178.7(3)
C9 C8 C13 C12 -1.3(4)
O3 C8 C13 C12 176.3(2)
C11 C12 C13 C8 -0.3(4)
N2 N1 C15 C11 -180.0(2)
C12 C11 C15 N1 -3.9(4)
C10 C11 C15 N1 176.8(3)
N1 N2 C16 C21 -0.7(4)
N1 N2 C16 C17 179.1(2)
N2 C16 C17 C18 -179.5(2)
C21 C16 C17 C18 0.3(4)
N2 C16 C17 N3 -0.3(4)
C21 C16 C17 N3 179.5(2)
O6 N3 C17 C18 8.3(4)
O5 N3 C17 C18 -172.0(2)
O6 N3 C17 C16 -170.9(3)
O5 N3 C17 C16 8.8(4)
C16 C17 C18 C19 -2.7(4)
N3 C17 C18 C19 178.0(2)
C17 C18 C19 C20 3.3(4)
C17 C18 C19 N4 -176.3(2)
O7 N4 C19 C18 -12.7(4)
O8 N4 C19 C18 165.1(3)
O7 N4 C19 C20 167.7(3)
O8 N4 C19 C20 -14.5(4)
C18 C19 C20 C21 -1.4(5)
N4 C19 C20 C21 178.2(3)
C19 C20 C21 C16 -1.1(5)
N2 C16 C21 C20 -178.6(3)
C17 C16 C21 C20 1.6(4)
